data_4336284
loop_
_publ_author_name
'Axel Schulz'
'Alexander Villinger'
'Andrea Westenkirchner'

_publ_contact_author_address
;
Universit\"at Rostock
Institut f\"ur Chemie
Abteilung f\"ur Anorganische Chemie
Albert-Einstein-Strasse 3a 
18059 Rostock
Bundesrepublik Deutschland
;
_publ_contact_author_email
;
axel.schulz@uni-rostock.de, alexander.villinger@uni-rostock.de'
;
_publ_contact_author_fax '+49 (0)381/498-6382'
_publ_contact_author_name 'Axel Schulz'
_publ_contact_author_phone '+49 (0)381/498-6400'
_publ_section_title
;
 Synthesis of 1,3-Dichloro-cyclo-1,3-diphosphadiazanes from Silylated
 Amino(dichloro)phosphanes
;
_journal_name_full 'Inorganic Chemistry'
_journal_page_first 11457
_journal_page_last 11468
_journal_paper_doi 10.1021/ic4017728
_journal_volume 52
_journal_year 2013
_chemical_formula_moiety 'C15 H27 N Si'
_chemical_formula_sum 'C15 H27 N Si'
_chemical_formula_weight 249.47
_chemical_name_systematic
;
N-trimethylsilyl-2,6-diisopropylphenylaniline
;
_space_group_IT_number 4
_symmetry_cell_setting monoclinic
_symmetry_Int_Tables_number 4
_symmetry_space_group_name_Hall 'P 2yb'
_symmetry_space_group_name_H-M 'P 1 21 1'
_atom_sites_solution_hydrogens geom
_atom_sites_solution_primary direct
_atom_sites_solution_secondary difmap
_audit_author_name 'Villinger, A.'
_audit_creation_method SHELXL-97
_cell_angle_alpha 90.00
_cell_angle_beta 95.088(7)
_cell_angle_gamma 90.00
_cell_formula_units_Z 8
_cell_length_a 6.3588(10)
_cell_length_b 17.939(3)
_cell_length_c 28.954(5)
_cell_measurement_reflns_used 4049
_cell_measurement_temperature 173(2)
_cell_measurement_theta_max 43.969
_cell_measurement_theta_min 4.807
_cell_volume 3289.8(9)
_computing_cell_refinement 'Bruker Apex V7.51A'
_computing_data_collection 'Bruker Apex V7.51A'
_computing_data_reduction 'Bruker SAINT'
_computing_molecular_graphics 'ORTEP-3v2.01 (Farrugia, 1997)'
_computing_publication_material SHELXL-97
_computing_structure_refinement 'SHELXL-97 (Sheldrick, 1997)'
_computing_structure_solution 'SHELXS-97 (Sheldrick, 1997)'
_diffrn_ambient_temperature 173(2)
_diffrn_measured_fraction_theta_full 0.987
_diffrn_measured_fraction_theta_max 0.987
_diffrn_measurement_device_type 'Bruker Apex Kappa II-CCD-diffractometer'
_diffrn_measurement_method 'phi and omega scans'
_diffrn_radiation_monochromator graphite
_diffrn_radiation_source 'sealed tube'
_diffrn_radiation_type MoK\a
_diffrn_radiation_wavelength 0.71073
_diffrn_reflns_av_R_equivalents 0.0750
_diffrn_reflns_av_sigmaI/netI 0.1016
_diffrn_reflns_limit_h_max 7
_diffrn_reflns_limit_h_min -6
_diffrn_reflns_limit_k_max 20
_diffrn_reflns_limit_k_min -20
_diffrn_reflns_limit_l_max 33
_diffrn_reflns_limit_l_min -33
_diffrn_reflns_number 30339
_diffrn_reflns_theta_full 24.00
_diffrn_reflns_theta_max 24.00
_diffrn_reflns_theta_min 0.71
_exptl_absorpt_coefficient_mu 0.126
_exptl_absorpt_correction_T_max 0.9900
_exptl_absorpt_correction_T_min 0.8842
_exptl_absorpt_correction_type multi-scan
_exptl_absorpt_process_details '(SADABS; Sheldrick, 2004)'
_exptl_crystal_colour colourless
_exptl_crystal_density_diffrn 1.007
_exptl_crystal_description needle
_exptl_crystal_F_000 1104
_exptl_crystal_size_max 1.00
_exptl_crystal_size_mid 0.32
_exptl_crystal_size_min 0.08
_refine_diff_density_max 0.278
_refine_diff_density_min -0.202
_refine_diff_density_rms 0.049
_refine_ls_abs_structure_details 'Flack H D (1983), Acta Cryst. A39, 876-881'
_refine_ls_abs_structure_Flack 0.53(14)
_refine_ls_extinction_method none
_refine_ls_goodness_of_fit_ref 1.031
_refine_ls_hydrogen_treatment mixed
_refine_ls_matrix_type full
_refine_ls_number_parameters 656
_refine_ls_number_reflns 10003
_refine_ls_number_restraints 10
_refine_ls_restrained_S_all 1.031
_refine_ls_R_factor_all 0.1067
_refine_ls_R_factor_gt 0.0646
_refine_ls_shift/su_max 0.000
_refine_ls_shift/su_mean 0.000
_refine_ls_structure_factor_coef Fsqd
_refine_ls_weighting_details 'calc w=1/[\s^2^(Fo^2^)+(0.0743P)^2^+0.0000P] where P=(Fo^2^+2Fc^2^)/3'
_refine_ls_weighting_scheme calc
_refine_ls_wR_factor_gt 0.1405
_refine_ls_wR_factor_ref 0.1535
_reflns_number_gt 6845
_reflns_number_total 10003
_reflns_threshold_expression >2\s(I)
_cod_data_source_file ic4017728_si_001_04.cif
_cod_data_source_block av_aw114b_DippNHSiMe3
_cod_original_cell_volume 3289.7(9)
_cod_original_sg_symbol_H-M 'P 21'
_cod_database_code 4336284

loop_
_symmetry_equiv_pos_as_xyz
'x, y, z'
'-x, y+1/2, -z'

loop_
_atom_site_label
_atom_site_type_symbol
_atom_site_fract_x
_atom_site_fract_y
_atom_site_fract_z
_atom_site_U_iso_or_equiv
_atom_site_adp_type
_atom_site_occupancy
_atom_site_symmetry_multiplicity
_atom_site_calc_flag
_atom_site_refinement_flags
_atom_site_disorder_assembly
_atom_site_disorder_group
H1A H 0.618(7) 0.430(3) 0.2500(18) 0.08(2) Uiso 1 1 d D . .
Si1 Si 0.6666(2) 0.50871(7) 0.19586(4) 0.0432(4) Uani 1 1 d . . .
N1 N 0.7311(7) 0.4434(2) 0.23885(13) 0.0390(10) Uani 1 1 d D . .
C1 C 0.9334(8) 0.4209(3) 0.25807(15) 0.0387(12) Uani 1 1 d . . .
C2 C 1.0330(8) 0.3590(2) 0.23901(14) 0.0372(12) Uani 1 1 d . . .
C3 C 1.2261(8) 0.3363(3) 0.25959(16) 0.0450(12) Uani 1 1 d . . .
H3 H 1.2943 0.2951 0.2467 0.054 Uiso 1 1 calc R . .
C4 C 1.3243(8) 0.3712(3) 0.29823(16) 0.0486(14) Uani 1 1 d . . .
H4 H 1.4559 0.3538 0.3122 0.058 Uiso 1 1 calc R . .
C5 C 1.2249(9) 0.4326(3) 0.31607(16) 0.0503(14) Uani 1 1 d . . .
H5 H 1.2921 0.4578 0.3422 0.060 Uiso 1 1 calc R . .
C6 C 1.0319(9) 0.4579(3) 0.29694(16) 0.0475(13) Uani 1 1 d . . .
C7 C 0.9259(8) 0.3183(3) 0.19677(15) 0.0457(13) Uani 1 1 d . . .
H7 H 0.8356 0.3549 0.1781 0.055 Uiso 1 1 calc R . .
C8 C 0.7837(10) 0.2569(3) 0.2128(2) 0.0685(17) Uani 1 1 d . . .
H8A H 0.8681 0.2220 0.2329 0.103 Uiso 1 1 calc R . .
H8B H 0.7179 0.2301 0.1858 0.103 Uiso 1 1 calc R . .
H8C H 0.6736 0.2790 0.2301 0.103 Uiso 1 1 calc R . .
C9 C 1.0810(10) 0.2841(3) 0.16547(18) 0.0654(16) Uani 1 1 d . . .
H9A H 1.1764 0.3229 0.1558 0.098 Uiso 1 1 calc R . .
H9B H 1.0028 0.2623 0.1380 0.098 Uiso 1 1 calc R . .
H9C H 1.1634 0.2451 0.1825 0.098 Uiso 1 1 calc R . .
C10 C 0.9301(10) 0.5234(3) 0.31918(18) 0.0631(16) Uani 1 1 d . . .
H10 H 0.8056 0.5391 0.2979 0.076 Uiso 1 1 calc R . .
C11 C 0.8463(12) 0.4991(4) 0.3659(2) 0.098(2) Uani 1 1 d . . .
H11A H 0.9653 0.4843 0.3878 0.147 Uiso 1 1 calc R . .
H11B H 0.7494 0.4569 0.3605 0.147 Uiso 1 1 calc R . .
H11C H 0.7714 0.5409 0.3789 0.147 Uiso 1 1 calc R . .
C12 C 1.0726(12) 0.5897(3) 0.3267(2) 0.081(2) Uani 1 1 d . . .
H12A H 1.1977 0.5758 0.3471 0.121 Uiso 1 1 calc R . .
H12B H 0.9970 0.6299 0.3411 0.121 Uiso 1 1 calc R . .
H12C H 1.1161 0.6068 0.2969 0.121 Uiso 1 1 calc R . .
C13 C 0.5230(11) 0.5897(3) 0.2190(2) 0.084(2) Uani 1 1 d . . .
H13A H 0.4023 0.5715 0.2345 0.126 Uiso 1 1 calc R . .
H13B H 0.4728 0.6226 0.1933 0.126 Uiso 1 1 calc R . .
H13C H 0.6188 0.6173 0.2412 0.126 Uiso 1 1 calc R . .
C14 C 0.4859(9) 0.4662(3) 0.14945(17) 0.0636(16) Uani 1 1 d . . .
H14A H 0.5593 0.4260 0.1345 0.095 Uiso 1 1 calc R . .
H14B H 0.4408 0.5042 0.1264 0.095 Uiso 1 1 calc R . .
H14C H 0.3619 0.4459 0.1629 0.095 Uiso 1 1 calc R . .
C15 C 0.9167(9) 0.5396(4) 0.1739(2) 0.0745(18) Uani 1 1 d . . .
H15A H 1.0121 0.5582 0.1998 0.112 Uiso 1 1 calc R . .
H15B H 0.8876 0.5794 0.1511 0.112 Uiso 1 1 calc R . .
H15C H 0.9829 0.4974 0.1593 0.112 Uiso 1 1 calc R . .
H2A H 0.099(6) 0.897(3) 0.2761(15) 0.049(16) Uiso 1 1 d D . .
Si2 Si 0.1254(2) 0.84096(8) 0.21013(4) 0.0444(4) Uani 1 1 d . . .
N2 N 0.2030(7) 0.8868(2) 0.26097(13) 0.0367(9) Uani 1 1 d D A .
C16 C 0.4051(8) 0.9086(3) 0.28030(14) 0.0358(11) Uani 1 1 d . . .
C17 C 0.4884(7) 0.9786(2) 0.26772(13) 0.0332(11) Uani 1 1 d . A .
C18 C 0.6835(8) 1.0000(3) 0.28949(14) 0.0412(12) Uani 1 1 d . . .
H18 H 0.7436 1.0460 0.2811 0.049 Uiso 1 1 calc R A .
C19 C 0.7899(8) 0.9570(3) 0.32234(15) 0.0448(13) Uani 1 1 d . A .
H19 H 0.9197 0.9743 0.3373 0.054 Uiso 1 1 calc R . .
C20 C 0.7130(8) 0.8892(3) 0.33411(15) 0.0435(12) Uani 1 1 d . . .
H20 H 0.7909 0.8592 0.3566 0.052 Uiso 1 1 calc R A .
C21 C 0.5189(7) 0.8639(2) 0.31295(14) 0.0357(11) Uani 1 1 d . A .
C22 C 0.3717(8) 1.0287(3) 0.23239(15) 0.0440(13) Uani 1 1 d . . .
H22 H 0.2681 0.9969 0.2133 0.053 Uiso 1 1 calc R A .
C23 C 0.5102(11) 1.0650(4) 0.1996(2) 0.080(2) Uani 1 1 d . A .
H23A H 0.6032 1.1012 0.2166 0.120 Uiso 1 1 calc R . .
H23B H 0.4222 1.0906 0.1751 0.120 Uiso 1 1 calc R . .
H23C H 0.5958 1.0269 0.1859 0.120 Uiso 1 1 calc R . .
C24 C 0.2468(12) 1.0865(4) 0.2560(2) 0.094(2) Uani 1 1 d . A .
H24A H 0.3426 1.1248 0.2697 0.141 Uiso 1 1 calc R . .
H24B H 0.1728 1.0627 0.2804 0.141 Uiso 1 1 calc R . .
H24C H 0.1436 1.1095 0.2332 0.141 Uiso 1 1 calc R . .
C25 C 0.4316(9) 0.7895(3) 0.32720(15) 0.0450(13) Uani 1 1 d . . .
H25 H 0.3344 0.7708 0.3007 0.054 Uiso 1 1 calc R A .
C26 C 0.3034(10) 0.7982(3) 0.36855(18) 0.0678(17) Uani 1 1 d . A .
H26A H 0.3955 0.8154 0.3954 0.102 Uiso 1 1 calc R . .
H26B H 0.2413 0.7500 0.3758 0.102 Uiso 1 1 calc R . .
H26C H 0.1907 0.8346 0.3613 0.102 Uiso 1 1 calc R . .
C27 C 0.6013(11) 0.7297(3) 0.3383(2) 0.079(2) Uani 1 1 d . A .
H27A H 0.6873 0.7246 0.3120 0.119 Uiso 1 1 calc R . .
H27B H 0.5333 0.6819 0.3440 0.119 Uiso 1 1 calc R . .
H27C H 0.6916 0.7444 0.3660 0.119 Uiso 1 1 calc R . .
C28A C 0.0139(18) 0.7499(5) 0.2190(4) 0.0612(15) Uani 0.648(10) 1 d PD A 1
H28A H 0.1276 0.7146 0.2282 0.092 Uiso 0.648(10) 1 calc PR A 1
H28B H -0.0634 0.7329 0.1901 0.092 Uiso 0.648(10) 1 calc PR A 1
H28C H -0.0829 0.7528 0.2434 0.092 Uiso 0.648(10) 1 calc PR A 1
C29A C -0.0967(17) 0.9027(5) 0.1807(4) 0.0612(15) Uani 0.648(10) 1 d PD A 1
H29A H -0.2012 0.9131 0.2028 0.092 Uiso 0.648(10) 1 calc PR A 1
H29B H -0.1650 0.8766 0.1537 0.092 Uiso 0.648(10) 1 calc PR A 1
H29C H -0.0364 0.9497 0.1707 0.092 Uiso 0.648(10) 1 calc PR A 1
C30A C 0.3450(14) 0.8348(6) 0.1734(3) 0.0612(15) Uani 0.648(10) 1 d PD A 1
H30A H 0.3890 0.8851 0.1652 0.092 Uiso 0.648(10) 1 calc PR A 1
H30B H 0.2996 0.8071 0.1450 0.092 Uiso 0.648(10) 1 calc PR A 1
H30C H 0.4639 0.8089 0.1902 0.092 Uiso 0.648(10) 1 calc PR A 1
C28B C -0.060(3) 0.7622(11) 0.2287(6) 0.0612(15) Uani 0.352(10) 1 d PD A 2
H28D H 0.0127 0.7337 0.2543 0.092 Uiso 0.352(10) 1 calc PR A 2
H28E H -0.0955 0.7289 0.2023 0.092 Uiso 0.352(10) 1 calc PR A 2
H28F H -0.1888 0.7842 0.2388 0.092 Uiso 0.352(10) 1 calc PR A 2
C29B C -0.017(3) 0.8933(10) 0.1661(6) 0.0612(15) Uani 0.352(10) 1 d PD A 2
H29D H -0.1396 0.9166 0.1786 0.092 Uiso 0.352(10) 1 calc PR A 2
H29E H -0.0654 0.8602 0.1403 0.092 Uiso 0.352(10) 1 calc PR A 2
H29F H 0.0743 0.9321 0.1549 0.092 Uiso 0.352(10) 1 calc PR A 2
C30B C 0.372(3) 0.7945(11) 0.1897(6) 0.0612(15) Uani 0.352(10) 1 d PD A 2
H30D H 0.4453 0.7665 0.2154 0.092 Uiso 0.352(10) 1 calc PR A 2
H30E H 0.4669 0.8329 0.1791 0.092 Uiso 0.352(10) 1 calc PR A 2
H30F H 0.3310 0.7604 0.1640 0.092 Uiso 0.352(10) 1 calc PR A 2
H3A H 0.372(6) 0.583(3) 0.5511(19) 0.08(2) Uiso 1 1 d D . .
Si3 Si 0.2839(2) 0.64514(8) 0.49285(4) 0.0453(4) Uani 1 1 d . . .
N3 N 0.2452(7) 0.5938(2) 0.54175(13) 0.0397(10) Uani 1 1 d D . .
C31 C 0.0544(7) 0.5767(3) 0.56201(13) 0.0335(11) Uani 1 1 d . . .
C32 C -0.0513(7) 0.5097(3) 0.55012(14) 0.0385(11) Uani 1 1 d . . .
C33 C -0.2275(8) 0.4927(3) 0.57347(16) 0.0510(14) Uani 1 1 d . . .
H33 H -0.3029 0.4480 0.5657 0.061 Uiso 1 1 calc R . .
C34 C -0.2965(9) 0.5378(3) 0.60722(17) 0.0523(14) Uani 1 1 d . . .
H34 H -0.4121 0.5231 0.6238 0.063 Uiso 1 1 calc R . .
C35 C -0.1965(9) 0.6042(3) 0.61672(16) 0.0553(15) Uani 1 1 d . . .
H35 H -0.2495 0.6368 0.6388 0.066 Uiso 1 1 calc R . .
C36 C -0.0206(8) 0.6255(3) 0.59506(14) 0.0424(12) Uani 1 1 d . . .
C37 C 0.0232(9) 0.4580(3) 0.51448(15) 0.0541(14) Uani 1 1 d . . .
H37 H 0.0926 0.4891 0.4915 0.065 Uiso 1 1 calc R . .
C38 C 0.1893(11) 0.4038(4) 0.5362(2) 0.085(2) Uani 1 1 d . . .
H38A H 0.2976 0.4315 0.5553 0.128 Uiso 1 1 calc R . .
H38B H 0.2549 0.3772 0.5116 0.128 Uiso 1 1 calc R . .
H38C H 0.1218 0.3678 0.5556 0.128 Uiso 1 1 calc R . .
C39 C -0.1542(12) 0.4132(4) 0.4874(2) 0.094(2) Uani 1 1 d . . .
H39A H -0.2234 0.3811 0.5089 0.142 Uiso 1 1 calc R . .
H39B H -0.0940 0.3824 0.4640 0.142 Uiso 1 1 calc R . .
H39C H -0.2580 0.4477 0.4722 0.142 Uiso 1 1 calc R . .
C40 C 0.0875(10) 0.6987(3) 0.60804(18) 0.0614(16) Uani 1 1 d . . .
H40 H 0.1727 0.7127 0.5819 0.074 Uiso 1 1 calc R . .
C41 C -0.0619(15) 0.7628(4) 0.6147(3) 0.115(3) Uani 1 1 d . . .
H41A H -0.1264 0.7561 0.6440 0.173 Uiso 1 1 calc R . .
H41B H -0.1727 0.7638 0.5889 0.173 Uiso 1 1 calc R . .
H41C H 0.0165 0.8098 0.6156 0.173 Uiso 1 1 calc R . .
C42 C 0.2397(13) 0.6897(4) 0.6507(3) 0.106(3) Uani 1 1 d . . .
H42A H 0.3002 0.7383 0.6598 0.159 Uiso 1 1 calc R . .
H42B H 0.3530 0.6554 0.6439 0.159 Uiso 1 1 calc R . .
H42C H 0.1646 0.6695 0.6760 0.159 Uiso 1 1 calc R . .
C43 C 0.4599(11) 0.7253(3) 0.5080(2) 0.0768(19) Uani 1 1 d . . .
H43A H 0.3954 0.7575 0.5302 0.115 Uiso 1 1 calc R . .
H43B H 0.4811 0.7538 0.4799 0.115 Uiso 1 1 calc R . .
H43C H 0.5964 0.7071 0.5219 0.115 Uiso 1 1 calc R . .
C44 C 0.4225(10) 0.5880(4) 0.45258(18) 0.0708(17) Uani 1 1 d . . .
H44A H 0.5329 0.5588 0.4700 0.106 Uiso 1 1 calc R . .
H44B H 0.4867 0.6205 0.4305 0.106 Uiso 1 1 calc R . .
H44C H 0.3218 0.5542 0.4357 0.106 Uiso 1 1 calc R . .
C45 C 0.0221(8) 0.6750(4) 0.46600(18) 0.0699(18) Uani 1 1 d . . .
H45A H -0.0668 0.6311 0.4591 0.105 Uiso 1 1 calc R . .
H45B H 0.0398 0.7021 0.4372 0.105 Uiso 1 1 calc R . .
H45C H -0.0453 0.7076 0.4875 0.105 Uiso 1 1 calc R . .
H4A H -0.204(6) 0.705(4) 0.974(2) 0.12(3) Uiso 1 1 d D . .
Si4 Si -0.1169(2) 0.68508(9) 1.04271(4) 0.0473(4) Uani 1 1 d . . .
N4 N -0.0790(7) 0.7056(2) 0.98598(12) 0.0372(10) Uani 1 1 d D . .
C46 C 0.1072(7) 0.7208(2) 0.96466(14) 0.0333(11) Uani 1 1 d . . .
C47 C 0.1935(8) 0.7944(3) 0.96584(15) 0.0450(13) Uani 1 1 d . . .
C48 C 0.3723(9) 0.8066(3) 0.94244(17) 0.0556(15) Uani 1 1 d . . .
H48 H 0.4324 0.8551 0.9429 0.067 Uiso 1 1 calc R . .
C49 C 0.4636(9) 0.7519(3) 0.91906(16) 0.0536(14) Uani 1 1 d . . .
H49 H 0.5845 0.7624 0.9032 0.064 Uiso 1 1 calc R . .
C50 C 0.3803(8) 0.6800(3) 0.91830(15) 0.0471(13) Uani 1 1 d . . .
H50 H 0.4448 0.6418 0.9017 0.056 Uiso 1 1 calc R . .
C51 C 0.2054(7) 0.6637(3) 0.94132(14) 0.0368(11) Uani 1 1 d . . .
C52 C 0.0897(10) 0.8573(3) 0.98899(18) 0.0617(16) Uani 1 1 d . . .
H52 H -0.0191 0.8352 1.0078 0.074 Uiso 1 1 calc R . .
C53 C -0.0251(10) 0.9092(3) 0.9534(2) 0.080(2) Uani 1 1 d . . .
H53A H 0.0772 0.9318 0.9342 0.119 Uiso 1 1 calc R . .
H53B H -0.0973 0.9484 0.9694 0.119 Uiso 1 1 calc R . .
H53C H -0.1291 0.8806 0.9336 0.119 Uiso 1 1 calc R . .
C54 C 0.2415(13) 0.9015(4) 1.0220(2) 0.104(3) Uani 1 1 d . . .
H54A H 0.3107 0.8678 1.0452 0.157 Uiso 1 1 calc R . .
H54B H 0.1633 0.9398 1.0374 0.157 Uiso 1 1 calc R . .
H54C H 0.3483 0.9252 1.0045 0.157 Uiso 1 1 calc R . .
C55 C 0.1083(8) 0.5866(3) 0.93799(15) 0.0444(12) Uani 1 1 d . . .
H55 H 0.0330 0.5785 0.9665 0.053 Uiso 1 1 calc R . .
C56 C -0.0560(9) 0.5816(3) 0.89612(18) 0.0601(15) Uani 1 1 d . . .
H56A H 0.0139 0.5880 0.8675 0.090 Uiso 1 1 calc R . .
H56B H -0.1617 0.6210 0.8982 0.090 Uiso 1 1 calc R . .
H56C H -0.1253 0.5328 0.8958 0.090 Uiso 1 1 calc R . .
C57 C 0.2709(10) 0.5236(3) 0.9358(2) 0.0673(17) Uani 1 1 d . . .
H57A H 0.3421 0.5284 0.9072 0.101 Uiso 1 1 calc R . .
H57B H 0.1989 0.4753 0.9359 0.101 Uiso 1 1 calc R . .
H57C H 0.3754 0.5269 0.9627 0.101 Uiso 1 1 calc R . .
C58 C -0.3003(9) 0.6043(3) 1.04167(18) 0.0654(16) Uani 1 1 d . . .
H58A H -0.4301 0.6163 1.0223 0.098 Uiso 1 1 calc R . .
H58B H -0.3344 0.5933 1.0733 0.098 Uiso 1 1 calc R . .
H58C H -0.2329 0.5607 1.0289 0.098 Uiso 1 1 calc R . .
C59 C -0.2467(14) 0.7618(4) 1.0717(2) 0.113(3) Uani 1 1 d . . .
H59A H -0.1441 0.8017 1.0795 0.169 Uiso 1 1 calc R . .
H59B H -0.3012 0.7432 1.1001 0.169 Uiso 1 1 calc R . .
H59C H -0.3637 0.7814 1.0509 0.169 Uiso 1 1 calc R . .
C60 C 0.1438(9) 0.6638(6) 1.0727(2) 0.113(3) Uani 1 1 d . . .
H60A H 0.2004 0.6185 1.0595 0.170 Uiso 1 1 calc R . .
H60B H 0.1295 0.6560 1.1058 0.170 Uiso 1 1 calc R . .
H60C H 0.2402 0.7055 1.0689 0.170 Uiso 1 1 calc R . .

loop_
_atom_site_aniso_label
_atom_site_aniso_U_11
_atom_site_aniso_U_22
_atom_site_aniso_U_33
_atom_site_aniso_U_23
_atom_site_aniso_U_13
_atom_site_aniso_U_12
Si1 0.0342(8) 0.0419(8) 0.0538(8) 0.0040(6) 0.0052(7) 0.0006(7)
N1 0.031(3) 0.044(2) 0.044(2) 0.0008(18) 0.010(2) 0.001(2)
C1 0.037(3) 0.040(3) 0.041(3) 0.002(2) 0.013(2) -0.002(2)
C2 0.038(3) 0.038(3) 0.037(2) 0.004(2) 0.014(2) -0.005(2)
C3 0.045(3) 0.043(3) 0.049(3) 0.000(2) 0.017(3) 0.004(3)
C4 0.038(3) 0.058(4) 0.050(3) 0.014(3) 0.003(3) 0.003(3)
C5 0.050(4) 0.057(3) 0.043(3) -0.006(2) -0.004(3) 0.008(3)
C6 0.053(4) 0.045(3) 0.045(3) -0.007(2) 0.006(3) 0.007(3)
C7 0.053(3) 0.043(3) 0.041(2) -0.002(2) 0.006(3) -0.002(3)
C8 0.069(4) 0.067(4) 0.071(3) -0.008(3) 0.020(3) -0.010(3)
C9 0.076(4) 0.058(4) 0.065(3) -0.019(3) 0.023(3) -0.010(3)
C10 0.065(4) 0.059(4) 0.062(3) -0.018(3) -0.010(3) 0.022(3)
C11 0.103(6) 0.099(5) 0.099(5) -0.036(4) 0.047(4) -0.008(5)
C12 0.123(6) 0.041(3) 0.081(4) -0.015(3) 0.019(4) 0.004(4)
C13 0.071(5) 0.057(4) 0.121(5) -0.019(4) -0.011(4) 0.022(4)
C14 0.060(4) 0.067(4) 0.061(3) 0.002(3) -0.009(3) 0.002(3)
C15 0.053(4) 0.093(5) 0.078(4) 0.043(3) 0.005(3) -0.003(4)
Si2 0.0454(9) 0.0440(8) 0.0429(7) -0.0074(6) -0.0008(6) -0.0085(7)
N2 0.029(3) 0.042(2) 0.040(2) 0.0013(19) 0.008(2) -0.007(2)
C16 0.035(3) 0.042(3) 0.031(2) -0.001(2) 0.008(2) -0.003(2)
C17 0.038(3) 0.034(2) 0.027(2) -0.0008(19) 0.002(2) 0.000(2)
C18 0.048(3) 0.039(3) 0.036(2) -0.005(2) 0.004(2) -0.010(3)
C19 0.033(3) 0.061(3) 0.040(2) -0.013(3) -0.001(2) -0.004(3)
C20 0.051(4) 0.043(3) 0.037(2) 0.006(2) 0.008(2) 0.008(3)
C21 0.034(3) 0.041(3) 0.033(2) -0.002(2) 0.004(2) -0.004(2)
C22 0.053(3) 0.032(3) 0.045(3) 0.006(2) -0.006(3) -0.013(3)
C23 0.081(5) 0.088(5) 0.073(4) 0.037(4) 0.019(4) 0.006(4)
C24 0.107(6) 0.109(6) 0.067(4) 0.021(4) 0.019(4) 0.055(5)
C25 0.060(4) 0.035(3) 0.040(2) 0.005(2) 0.007(2) 0.000(3)
C26 0.086(5) 0.054(3) 0.069(3) 0.009(3) 0.035(3) -0.003(3)
C27 0.105(6) 0.054(4) 0.082(4) 0.013(3) 0.027(4) 0.028(4)
C28A 0.059(4) 0.060(3) 0.063(3) -0.014(2) -0.003(3) -0.005(3)
C29A 0.059(4) 0.060(3) 0.063(3) -0.014(2) -0.003(3) -0.005(3)
C30A 0.059(4) 0.060(3) 0.063(3) -0.014(2) -0.003(3) -0.005(3)
C28B 0.059(4) 0.060(3) 0.063(3) -0.014(2) -0.003(3) -0.005(3)
C29B 0.059(4) 0.060(3) 0.063(3) -0.014(2) -0.003(3) -0.005(3)
C30B 0.059(4) 0.060(3) 0.063(3) -0.014(2) -0.003(3) -0.005(3)
Si3 0.0354(8) 0.0551(9) 0.0468(7) 0.0168(7) 0.0118(6) 0.0034(7)
N3 0.030(3) 0.048(2) 0.042(2) 0.0079(19) 0.005(2) 0.001(2)
C31 0.031(3) 0.038(3) 0.033(2) 0.006(2) 0.006(2) 0.003(2)
C32 0.037(3) 0.043(3) 0.035(2) 0.011(2) -0.001(2) 0.001(3)
C33 0.046(3) 0.058(3) 0.046(3) 0.018(3) -0.009(3) -0.013(3)
C34 0.043(3) 0.066(4) 0.050(3) 0.024(3) 0.015(3) 0.007(3)
C35 0.064(4) 0.062(4) 0.043(3) 0.011(3) 0.018(3) 0.013(3)
C36 0.051(3) 0.042(3) 0.035(2) 0.005(2) 0.008(2) 0.010(3)
C37 0.083(4) 0.038(3) 0.041(3) -0.006(2) 0.004(3) -0.002(3)
C38 0.087(5) 0.082(5) 0.085(4) -0.018(4) -0.004(4) 0.028(4)
C39 0.116(6) 0.085(5) 0.077(4) -0.022(4) -0.026(4) -0.001(5)
C40 0.087(5) 0.049(4) 0.051(3) -0.010(3) 0.024(3) -0.014(3)
C41 0.167(9) 0.053(4) 0.122(6) -0.005(4) -0.006(6) 0.025(5)
C42 0.116(6) 0.053(4) 0.143(7) -0.008(4) -0.025(6) -0.017(4)
C43 0.075(5) 0.058(4) 0.100(4) 0.017(3) 0.021(4) -0.016(4)
C44 0.071(4) 0.088(4) 0.056(3) 0.007(3) 0.022(3) 0.002(4)
C45 0.040(3) 0.105(5) 0.067(3) 0.038(4) 0.016(3) 0.008(3)
Si4 0.0398(9) 0.0666(9) 0.0366(7) 0.0007(6) 0.0096(6) -0.0069(8)
N4 0.034(3) 0.042(2) 0.037(2) -0.0029(17) 0.009(2) 0.000(2)
C46 0.031(3) 0.040(3) 0.029(2) -0.002(2) 0.003(2) -0.001(2)
C47 0.051(4) 0.042(3) 0.042(3) -0.001(2) 0.007(3) -0.009(3)
C48 0.063(4) 0.049(3) 0.054(3) 0.015(3) 0.003(3) -0.015(3)
C49 0.046(4) 0.075(4) 0.042(3) 0.021(3) 0.015(3) -0.007(3)
C50 0.046(3) 0.055(3) 0.040(2) 0.006(2) 0.006(2) 0.007(3)
C51 0.034(3) 0.045(3) 0.032(2) 0.004(2) 0.003(2) 0.005(2)
C52 0.090(5) 0.037(3) 0.060(3) 0.003(3) 0.015(3) -0.009(3)
C53 0.077(5) 0.054(4) 0.102(5) -0.011(3) -0.020(4) -0.001(3)
C54 0.136(7) 0.074(5) 0.093(5) -0.039(4) -0.043(5) 0.024(5)
C55 0.057(3) 0.035(3) 0.041(2) 0.000(2) 0.001(2) 0.005(3)
C56 0.058(4) 0.048(3) 0.073(3) -0.012(3) -0.006(3) 0.001(3)
C57 0.073(4) 0.049(3) 0.077(4) -0.006(3) -0.006(3) 0.020(3)
C58 0.060(4) 0.077(4) 0.061(3) 0.010(3) 0.017(3) -0.009(3)
C59 0.156(8) 0.111(6) 0.083(4) -0.036(4) 0.073(5) -0.014(6)
C60 0.047(4) 0.223(10) 0.067(4) 0.055(5) -0.003(3) -0.030(5)

loop_
_atom_type_symbol
_atom_type_description
_atom_type_scat_dispersion_real
_atom_type_scat_dispersion_imag
_atom_type_scat_source
C C 0.0033 0.0016 'International Tables Vol C Tables 4.2.6.8 and 6.1.1.4'
H H 0.0000 0.0000 'International Tables Vol C Tables 4.2.6.8 and 6.1.1.4'
N N 0.0061 0.0033 'International Tables Vol C Tables 4.2.6.8 and 6.1.1.4'
Si Si 0.0817 0.0704 'International Tables Vol C Tables 4.2.6.8 and 6.1.1.4'

loop_
_geom_angle_atom_site_label_1
_geom_angle_atom_site_label_2
_geom_angle_atom_site_label_3
_geom_angle
N1 Si1 C15 107.1(2)
N1 Si1 C14 109.6(2)
C15 Si1 C14 111.8(3)
N1 Si1 C13 111.1(3)
C15 Si1 C13 110.6(3)
C14 Si1 C13 106.7(3)
C1 N1 Si1 128.7(3)
C1 N1 H1A 123(4)
Si1 N1 H1A 108(4)
C6 C1 C2 120.0(5)
C6 C1 N1 120.4(4)
C2 C1 N1 119.6(4)
C3 C2 C1 118.4(4)
C3 C2 C7 121.4(4)
C1 C2 C7 120.2(4)
C2 C3 C4 122.5(5)
C2 C3 H3 118.7
C4 C3 H3 118.7
C3 C4 C5 118.1(5)
C3 C4 H4 120.9
C5 C4 H4 120.9
C6 C5 C4 121.9(5)
C6 C5 H5 119.0
C4 C5 H5 119.0
C5 C6 C1 119.0(4)
C5 C6 C10 118.9(4)
C1 C6 C10 122.0(5)
C8 C7 C9 108.8(4)
C8 C7 C2 109.6(4)
C9 C7 C2 113.6(4)
C8 C7 H7 108.2
C9 C7 H7 108.2
C2 C7 H7 108.2
C7 C8 H8A 109.5
C7 C8 H8B 109.5
H8A C8 H8B 109.5
C7 C8 H8C 109.5
H8A C8 H8C 109.5
H8B C8 H8C 109.5
C7 C9 H9A 109.5
C7 C9 H9B 109.5
H9A C9 H9B 109.5
C7 C9 H9C 109.5
H9A C9 H9C 109.5
H9B C9 H9C 109.5
C12 C10 C6 113.8(5)
C12 C10 C11 110.1(5)
C6 C10 C11 110.1(5)
C12 C10 H10 107.5
C6 C10 H10 107.5
C11 C10 H10 107.5
C10 C11 H11A 109.5
C10 C11 H11B 109.5
H11A C11 H11B 109.5
C10 C11 H11C 109.5
H11A C11 H11C 109.5
H11B C11 H11C 109.5
C10 C12 H12A 109.5
C10 C12 H12B 109.5
H12A C12 H12B 109.5
C10 C12 H12C 109.5
H12A C12 H12C 109.5
H12B C12 H12C 109.5
Si1 C13 H13A 109.5
Si1 C13 H13B 109.5
H13A C13 H13B 109.5
Si1 C13 H13C 109.5
H13A C13 H13C 109.5
H13B C13 H13C 109.5
Si1 C14 H14A 109.5
Si1 C14 H14B 109.5
H14A C14 H14B 109.5
Si1 C14 H14C 109.5
H14A C14 H14C 109.5
H14B C14 H14C 109.5
Si1 C15 H15A 109.5
Si1 C15 H15B 109.5
H15A C15 H15B 109.5
Si1 C15 H15C 109.5
H15A C15 H15C 109.5
H15B C15 H15C 109.5
N2 Si2 C29B 117.0(6)
N2 Si2 C28A 113.4(4)
C29B Si2 C28A 113.5(8)
N2 Si2 C30A 110.5(3)
C29B Si2 C30A 88.9(7)
C28A Si2 C30A 110.9(4)
N2 Si2 C30B 107.0(5)
C29B Si2 C30B 112.9(8)
C28A Si2 C30B 89.6(6)
C30A Si2 C30B 26.8(5)
N2 Si2 C29A 104.3(3)
C29B Si2 C29A 21.5(6)
C28A Si2 C29A 107.4(4)
C30A Si2 C29A 110.1(4)
C30B Si2 C29A 134.4(6)
N2 Si2 C28B 104.2(6)
C29B Si2 C28B 107.5(8)
C28A Si2 C28B 18.2(6)
C30A Si2 C28B 128.8(6)
C30B Si2 C28B 107.6(7)
C29A Si2 C28B 95.9(7)
C16 N2 Si2 130.9(3)
C16 N2 H2A 117(3)
Si2 N2 H2A 112(3)
C21 C16 N2 120.6(4)
C21 C16 C17 119.9(4)
N2 C16 C17 119.4(4)
C18 C17 C16 117.6(4)
C18 C17 C22 120.5(4)
C16 C17 C22 121.9(4)
C19 C18 C17 121.9(4)
C19 C18 H18 119.1
C17 C18 H18 119.1
C18 C19 C20 120.9(5)
C18 C19 H19 119.5
C20 C19 H19 119.5
C19 C20 C21 120.0(4)
C19 C20 H20 120.0
C21 C20 H20 120.0
C16 C21 C20 119.6(4)
C16 C21 C25 120.7(4)
C20 C21 C25 119.6(4)
C23 C22 C24 110.5(5)
C23 C22 C17 114.0(5)
C24 C22 C17 110.5(4)
C23 C22 H22 107.1
C24 C22 H22 107.1
C17 C22 H22 107.1
C22 C23 H23A 109.5
C22 C23 H23B 109.5
H23A C23 H23B 109.5
C22 C23 H23C 109.5
H23A C23 H23C 109.5
H23B C23 H23C 109.5
C22 C24 H24A 109.5
C22 C24 H24B 109.5
H24A C24 H24B 109.5
C22 C24 H24C 109.5
H24A C24 H24C 109.5
H24B C24 H24C 109.5
C26 C25 C21 111.1(4)
C26 C25 C27 108.9(4)
C21 C25 C27 113.9(5)
C26 C25 H25 107.6
C21 C25 H25 107.6
C27 C25 H25 107.6
C25 C26 H26A 109.5
C25 C26 H26B 109.5
H26A C26 H26B 109.5
C25 C26 H26C 109.5
H26A C26 H26C 109.5
H26B C26 H26C 109.5
C25 C27 H27A 109.5
C25 C27 H27B 109.5
H27A C27 H27B 109.5
C25 C27 H27C 109.5
H27A C27 H27C 109.5
H27B C27 H27C 109.5
Si2 C28A H28A 109.5
Si2 C28A H28B 109.5
Si2 C28A H28C 109.5
Si2 C29A H29A 109.5
Si2 C29A H29B 109.5
Si2 C29A H29C 109.5
Si2 C30A H30A 109.5
Si2 C30A H30B 109.5
Si2 C30A H30C 109.5
Si2 C28B H28D 109.5
Si2 C28B H28E 109.5
H28D C28B H28E 109.5
Si2 C28B H28F 109.5
H28D C28B H28F 109.5
H28E C28B H28F 109.5
Si2 C29B H29D 109.5
Si2 C29B H29E 109.5
H29D C29B H29E 109.5
Si2 C29B H29F 109.5
H29D C29B H29F 109.5
H29E C29B H29F 109.5
Si2 C30B H30D 109.5
Si2 C30B H30E 109.5
H30D C30B H30E 109.5
Si2 C30B H30F 109.5
H30D C30B H30F 109.5
H30E C30B H30F 109.5
N3 Si3 C44 109.5(2)
N3 Si3 C43 110.3(2)
C44 Si3 C43 105.7(3)
N3 Si3 C45 108.1(2)
C44 Si3 C45 111.0(3)
C43 Si3 C45 112.1(3)
C31 N3 Si3 129.8(3)
C31 N3 H3A 130(4)
Si3 N3 H3A 100(4)
C32 C31 C36 120.9(4)
C32 C31 N3 119.3(4)
C36 C31 N3 119.7(4)
C33 C32 C31 117.2(4)
C33 C32 C37 121.1(5)
C31 C32 C37 121.7(4)
C34 C33 C32 122.6(5)
C34 C33 H33 118.7
C32 C33 H33 118.7
C35 C34 C33 119.1(5)
C35 C34 H34 120.5
C33 C34 H34 120.5
C34 C35 C36 121.9(5)
C34 C35 H35 119.0
C36 C35 H35 119.0
C35 C36 C31 118.1(5)
C35 C36 C40 119.6(4)
C31 C36 C40 122.2(5)
C32 C37 C38 111.1(4)
C32 C37 C39 114.3(5)
C38 C37 C39 109.0(5)
C32 C37 H37 107.4
C38 C37 H37 107.4
C39 C37 H37 107.4
C37 C38 H38A 109.5
C37 C38 H38B 109.5
H38A C38 H38B 109.5
C37 C38 H38C 109.5
H38A C38 H38C 109.5
H38B C38 H38C 109.5
C37 C39 H39A 109.5
C37 C39 H39B 109.5
H39A C39 H39B 109.5
C37 C39 H39C 109.5
H39A C39 H39C 109.5
H39B C39 H39C 109.5
C42 C40 C36 110.7(5)
C42 C40 C41 109.9(5)
C36 C40 C41 114.4(5)
C42 C40 H40 107.1
C36 C40 H40 107.1
C41 C40 H40 107.1
C40 C41 H41A 109.5
C40 C41 H41B 109.5
H41A C41 H41B 109.5
C40 C41 H41C 109.5
H41A C41 H41C 109.5
H41B C41 H41C 109.5
C40 C42 H42A 109.5
C40 C42 H42B 109.5
H42A C42 H42B 109.5
C40 C42 H42C 109.5
H42A C42 H42C 109.5
H42B C42 H42C 109.5
Si3 C43 H43A 109.5
Si3 C43 H43B 109.5
H43A C43 H43B 109.5
Si3 C43 H43C 109.5
H43A C43 H43C 109.5
H43B C43 H43C 109.5
Si3 C44 H44A 109.5
Si3 C44 H44B 109.5
H44A C44 H44B 109.5
Si3 C44 H44C 109.5
H44A C44 H44C 109.5
H44B C44 H44C 109.5
Si3 C45 H45A 109.5
Si3 C45 H45B 109.5
H45A C45 H45B 109.5
Si3 C45 H45C 109.5
H45A C45 H45C 109.5
H45B C45 H45C 109.5
N4 Si4 C60 107.4(3)
N4 Si4 C59 112.4(3)
C60 Si4 C59 111.1(4)
N4 Si4 C58 107.0(2)
C60 Si4 C58 112.5(4)
C59 Si4 C58 106.5(3)
C46 N4 Si4 130.8(3)
C46 N4 H4A 129(5)
Si4 N4 H4A 100(5)
C51 C46 N4 119.8(4)
C51 C46 C47 120.0(4)
N4 C46 C47 120.3(4)
C48 C47 C46 117.6(5)
C48 C47 C52 120.8(5)
C46 C47 C52 121.6(5)
C49 C48 C47 122.3(5)
C49 C48 H48 118.8
C47 C48 H48 118.8
C48 C49 C50 120.0(5)
C48 C49 H49 120.0
C50 C49 H49 120.0
C51 C50 C49 120.7(5)
C51 C50 H50 119.6
C49 C50 H50 119.6
C50 C51 C46 119.4(4)
C50 C51 C55 120.4(4)
C46 C51 C55 120.1(4)
C47 C52 C54 113.2(5)
C47 C52 C53 111.2(4)
C54 C52 C53 110.3(5)
C47 C52 H52 107.3
C54 C52 H52 107.3
C53 C52 H52 107.3
C52 C53 H53A 109.5
C52 C53 H53B 109.5
H53A C53 H53B 109.5
C52 C53 H53C 109.5
H53A C53 H53C 109.5
H53B C53 H53C 109.5
C52 C54 H54A 109.5
C52 C54 H54B 109.5
H54A C54 H54B 109.5
C52 C54 H54C 109.5
H54A C54 H54C 109.5
H54B C54 H54C 109.5
C51 C55 C56 110.4(4)
C51 C55 C57 113.7(4)
C56 C55 C57 109.8(4)
C51 C55 H55 107.6
C56 C55 H55 107.6
C57 C55 H55 107.6
C55 C56 H56A 109.5
C55 C56 H56B 109.5
H56A C56 H56B 109.5
C55 C56 H56C 109.5
H56A C56 H56C 109.5
H56B C56 H56C 109.5
C55 C57 H57A 109.5
C55 C57 H57B 109.5
H57A C57 H57B 109.5
C55 C57 H57C 109.5
H57A C57 H57C 109.5
H57B C57 H57C 109.5
Si4 C58 H58A 109.5
Si4 C58 H58B 109.5
H58A C58 H58B 109.5
Si4 C58 H58C 109.5
H58A C58 H58C 109.5
H58B C58 H58C 109.5
Si4 C59 H59A 109.5
Si4 C59 H59B 109.5
H59A C59 H59B 109.5
Si4 C59 H59C 109.5
H59A C59 H59C 109.5
H59B C59 H59C 109.5
Si4 C60 H60A 109.5
Si4 C60 H60B 109.5
H60A C60 H60B 109.5
Si4 C60 H60C 109.5
H60A C60 H60C 109.5
H60B C60 H60C 109.5

loop_
_geom_bond_atom_site_label_1
_geom_bond_atom_site_label_2
_geom_bond_distance
Si1 N1 1.732(4)
Si1 C15 1.848(6)
Si1 C14 1.853(5)
Si1 C13 1.871(6)
N1 C1 1.415(6)
N1 H1A 0.85(3)
C1 C6 1.405(6)
C1 C2 1.414(6)
C2 C3 1.378(7)
C2 C7 1.532(6)
C3 C4 1.382(7)
C3 H3 0.9500
C4 C5 1.392(7)
C4 H4 0.9500
C5 C6 1.378(7)
C5 H5 0.9500
C6 C10 1.513(7)
C7 C8 1.524(7)
C7 C9 1.526(7)
C7 H7 1.0000
C8 H8A 0.9800
C8 H8B 0.9800
C8 H8C 0.9800
C9 H9A 0.9800
C9 H9B 0.9800
C9 H9C 0.9800
C10 C12 1.500(8)
C10 C11 1.560(8)
C10 H10 1.0000
C11 H11A 0.9800
C11 H11B 0.9800
C11 H11C 0.9800
C12 H12A 0.9800
C12 H12B 0.9800
C12 H12C 0.9800
C13 H13A 0.9800
C13 H13B 0.9800
C13 H13C 0.9800
C14 H14A 0.9800
C14 H14B 0.9800
C14 H14C 0.9800
C15 H15A 0.9800
C15 H15B 0.9800
C15 H15C 0.9800
Si2 N2 1.720(4)
Si2 C29B 1.768(17)
Si2 C28A 1.808(10)
Si2 C30A 1.833(9)
Si2 C30B 1.917(17)
Si2 C29A 1.932(10)
Si2 C28B 1.945(18)
N2 C16 1.411(6)
N2 H2A 0.85(3)
C16 C21 1.393(6)
C16 C17 1.423(6)
C17 C18 1.394(6)
C17 C22 1.507(6)
C18 C19 1.358(6)
C18 H18 0.9500
C19 C20 1.365(7)
C19 H19 0.9500
C20 C21 1.404(7)
C20 H20 0.9500
C21 C25 1.517(6)
C22 C23 1.499(7)
C22 C24 1.506(8)
C22 H22 1.0000
C23 H23A 0.9800
C23 H23B 0.9800
C23 H23C 0.9800
C24 H24A 0.9800
C24 H24B 0.9800
C24 H24C 0.9800
C25 C26 1.515(7)
C25 C27 1.535(8)
C25 H25 1.0000
C26 H26A 0.9800
C26 H26B 0.9800
C26 H26C 0.9800
C27 H27A 0.9800
C27 H27B 0.9800
C27 H27C 0.9800
C28A H28A 0.9800
C28A H28B 0.9800
C28A H28C 0.9800
C29A H29A 0.9800
C29A H29B 0.9800
C29A H29C 0.9800
C30A H30A 0.9800
C30A H30B 0.9800
C30A H30C 0.9800
C28B H28D 0.9800
C28B H28E 0.9800
C28B H28F 0.9800
C29B H29D 0.9800
C29B H29E 0.9800
C29B H29F 0.9800
C30B H30D 0.9800
C30B H30E 0.9800
C30B H30F 0.9800
Si3 N3 1.725(4)
Si3 C44 1.835(6)
Si3 C43 1.851(6)
Si3 C45 1.853(5)
N3 C31 1.427(6)
N3 H3A 0.85(3)
C31 C32 1.404(6)
C31 C36 1.411(6)
C32 C33 1.393(7)
C32 C37 1.495(6)
C33 C34 1.370(7)
C33 H33 0.9500
C34 C35 1.368(8)
C34 H34 0.9500
C35 C36 1.384(7)
C35 H35 0.9500
C36 C40 1.514(7)
C37 C38 1.530(8)
C37 C39 1.541(8)
C37 H37 1.0000
C38 H38A 0.9800
C38 H38B 0.9800
C38 H38C 0.9800
C39 H39A 0.9800
C39 H39B 0.9800
C39 H39C 0.9800
C40 C42 1.508(9)
C40 C41 1.514(9)
C40 H40 1.0000
C41 H41A 0.9800
C41 H41B 0.9800
C41 H41C 0.9800
C42 H42A 0.9800
C42 H42B 0.9800
C42 H42C 0.9800
C43 H43A 0.9800
C43 H43B 0.9800
C43 H43C 0.9800
C44 H44A 0.9800
C44 H44B 0.9800
C44 H44C 0.9800
C45 H45A 0.9800
C45 H45B 0.9800
C45 H45C 0.9800
Si4 N4 1.721(4)
Si4 C60 1.843(6)
Si4 C59 1.845(7)
Si4 C58 1.858(6)
N4 C46 1.409(6)
N4 H4A 0.84(3)
C46 C51 1.405(6)
C46 C47 1.429(7)
C47 C48 1.391(7)
C47 C52 1.496(7)
C48 C49 1.352(7)
C48 H48 0.9500
C49 C50 1.393(8)
C49 H49 0.9500
C50 C51 1.378(6)
C50 H50 0.9500
C51 C55 1.515(7)
C52 C54 1.518(8)
C52 C53 1.526(8)
C52 H52 1.0000
C53 H53A 0.9800
C53 H53B 0.9800
C53 H53C 0.9800
C54 H54A 0.9800
C54 H54B 0.9800
C54 H54C 0.9800
C55 C56 1.531(7)
C55 C57 1.537(7)
C55 H55 1.0000
C56 H56A 0.9800
C56 H56B 0.9800
C56 H56C 0.9800
C57 H57A 0.9800
C57 H57B 0.9800
C57 H57C 0.9800
C58 H58A 0.9800
C58 H58B 0.9800
C58 H58C 0.9800
C59 H59A 0.9800
C59 H59B 0.9800
C59 H59C 0.9800
C60 H60A 0.9800
C60 H60B 0.9800
C60 H60C 0.9800

loop_
_geom_torsion_atom_site_label_1
_geom_torsion_atom_site_label_2
_geom_torsion_atom_site_label_3
_geom_torsion_atom_site_label_4
_geom_torsion
C15 Si1 N1 C1 5.5(5)
C14 Si1 N1 C1 127.0(4)
C13 Si1 N1 C1 -115.4(4)
Si1 N1 C1 C6 90.0(5)
Si1 N1 C1 C2 -92.2(5)
C6 C1 C2 C3 0.4(6)
N1 C1 C2 C3 -177.3(4)
C6 C1 C2 C7 179.8(4)
N1 C1 C2 C7 2.0(6)
C1 C2 C3 C4 0.6(7)
C7 C2 C3 C4 -178.8(4)
C2 C3 C4 C5 -1.5(7)
C3 C4 C5 C6 1.4(7)
C4 C5 C6 C1 -0.5(8)
C4 C5 C6 C10 178.0(5)
C2 C1 C6 C5 -0.4(7)
N1 C1 C6 C5 177.3(4)
C2 C1 C6 C10 -178.8(4)
N1 C1 C6 C10 -1.1(7)
C3 C2 C7 C8 90.7(5)
C1 C2 C7 C8 -88.7(5)
C3 C2 C7 C9 -31.3(6)
C1 C2 C7 C9 149.4(4)
C5 C6 C10 C12 51.6(7)
C1 C6 C10 C12 -130.0(5)
C5 C6 C10 C11 -72.5(7)
C1 C6 C10 C11 105.9(6)
C29B Si2 N2 C16 -110.2(9)
C28A Si2 N2 C16 114.7(6)
C30A Si2 N2 C16 -10.5(6)
C30B Si2 N2 C16 17.5(8)
C29A Si2 N2 C16 -128.8(5)
C28B Si2 N2 C16 131.2(7)
Si2 N2 C16 C21 -95.7(5)
Si2 N2 C16 C17 87.1(5)
C21 C16 C17 C18 -0.7(6)
N2 C16 C17 C18 176.5(4)
C21 C16 C17 C22 179.7(4)
N2 C16 C17 C22 -3.1(6)
C16 C17 C18 C19 -1.4(6)
C22 C17 C18 C19 178.2(4)
C17 C18 C19 C20 2.6(7)
C18 C19 C20 C21 -1.5(7)
N2 C16 C21 C20 -175.5(4)
C17 C16 C21 C20 1.6(6)
N2 C16 C21 C25 2.2(6)
C17 C16 C21 C25 179.4(4)
C19 C20 C21 C16 -0.6(6)
C19 C20 C21 C25 -178.3(4)
C18 C17 C22 C23 41.6(6)
C16 C17 C22 C23 -138.8(5)
C18 C17 C22 C24 -83.7(6)
C16 C17 C22 C24 95.9(6)
C16 C21 C25 C26 -90.7(5)
C20 C21 C25 C26 87.0(6)
C16 C21 C25 C27 145.9(5)
C20 C21 C25 C27 -36.4(6)
C44 Si3 N3 C31 -123.6(4)
C43 Si3 N3 C31 120.5(4)
C45 Si3 N3 C31 -2.4(5)
Si3 N3 C31 C32 93.6(5)
Si3 N3 C31 C36 -89.1(5)
C36 C31 C32 C33 -2.2(6)
N3 C31 C32 C33 175.1(4)
C36 C31 C32 C37 178.7(4)
N3 C31 C32 C37 -3.9(6)
C31 C32 C33 C34 -0.9(7)
C37 C32 C33 C34 178.1(5)
C32 C33 C34 C35 3.8(7)
C33 C34 C35 C36 -3.6(8)
C34 C35 C36 C31 0.6(7)
C34 C35 C36 C40 -178.2(5)
C32 C31 C36 C35 2.4(6)
N3 C31 C36 C35 -174.9(4)
C32 C31 C36 C40 -178.9(4)
N3 C31 C36 C40 3.8(7)
C33 C32 C37 C38 -92.2(6)
C31 C32 C37 C38 86.8(6)
C33 C32 C37 C39 31.6(6)
C31 C32 C37 C39 -149.3(5)
C35 C36 C40 C42 83.7(7)
C31 C36 C40 C42 -95.0(6)
C35 C36 C40 C41 -41.3(7)
C31 C36 C40 C41 140.1(5)
C60 Si4 N4 C46 -13.0(6)
C59 Si4 N4 C46 109.4(5)
C58 Si4 N4 C46 -134.0(4)
Si4 N4 C46 C51 97.4(5)
Si4 N4 C46 C47 -84.0(5)
C51 C46 C47 C48 1.4(6)
N4 C46 C47 C48 -177.3(4)
C51 C46 C47 C52 178.0(4)
N4 C46 C47 C52 -0.7(7)
C46 C47 C48 C49 0.2(7)
C52 C47 C48 C49 -176.4(5)
C47 C48 C49 C50 -0.8(8)
C48 C49 C50 C51 -0.2(7)
C49 C50 C51 C46 1.8(7)
C49 C50 C51 C55 176.4(4)
N4 C46 C51 C50 176.3(4)
C47 C46 C51 C50 -2.4(6)
N4 C46 C51 C55 1.7(6)
C47 C46 C51 C55 -177.0(4)
C48 C47 C52 C54 -52.7(7)
C46 C47 C52 C54 130.8(6)
C48 C47 C52 C53 72.1(7)
C46 C47 C52 C53 -104.4(5)
C50 C51 C55 C56 -88.3(5)
C46 C51 C55 C56 86.2(5)
C50 C51 C55 C57 35.6(6)
C46 C51 C55 C57 -149.8(4)
